data_2001823
loop_
_publ_author_name
'Averbuch-Pouchot, M.-T.'

_publ_section_title
;
 Structures of glycinium phosphite and glycylglycinium phosphite
;
_journal_issue 4
_journal_name_full 'Acta Crystallographica Section C'
_journal_page_first 815
_journal_page_last 818
_journal_paper_doi 10.1107/S0108270192010771
_journal_volume 49
_journal_year 1993
_chemical_formula_sum 'C2 H8 N O5 P'
_chemical_formula_weight 157.062
_symmetry_cell_setting monoclinic
_symmetry_space_group_name_Hall '-P 2yab'
_symmetry_space_group_name_H-M 'P 1 21/a 1'
_atom_type_scat_source IntTabIV
_cell_angle_alpha 90
_cell_angle_beta 100.43(2)
_cell_angle_gamma 90
_cell_formula_units_Z 4
_cell_length_a 9.7920(10)
_cell_length_b 8.4870(10)
_cell_length_c 7.411(2)
_cell_measurement_reflns_used 22
_cell_measurement_temperature 295
_cell_measurement_theta_max 12
_cell_measurement_theta_min 10
_cell_volume 605.71(19)
_diffrn_measurement_device 'Enraf-Nonius CAD-4'
_diffrn_measurement_method \w
_diffrn_radiation_type AgK\a
_diffrn_radiation_wavelength 0.5608
_diffrn_reflns_av_R_equivalents 0.01
_diffrn_reflns_limit_h_max 17
_diffrn_reflns_limit_h_min 0
_diffrn_reflns_limit_k_max 15
_diffrn_reflns_limit_k_min 0
_diffrn_reflns_limit_l_max 12
_diffrn_reflns_limit_l_min -13
_diffrn_reflns_number 3959
_diffrn_reflns_theta_max 30
_diffrn_standards_decay_% 0
_diffrn_standards_interval_count '400 (orientation)'
_diffrn_standards_interval_time '60 (intensity)'
_diffrn_standards_number '2 orientation and 2 intensity'
_exptl_absorpt_coefficient_mu 0.223
_exptl_absorpt_correction_type none
_exptl_crystal_colour colorless
_exptl_crystal_density_diffrn 1.722
_exptl_crystal_description plates
_exptl_crystal_size_max 0.51
_exptl_crystal_size_mid 0.40
_exptl_crystal_size_min 0.32
_refine_diff_density_max 0.285
_refine_diff_density_min -0.255
_refine_ls_extinction_method none
_refine_ls_goodness_of_fit_obs 0.317
_refine_ls_number_parameters 611
_refine_ls_number_reflns 2093
_refine_ls_R_factor_obs 0.027
_refine_ls_shift/esd_max '0.16 (B of H)'
_refine_ls_structure_factor_coef F
_refine_ls_weighting_scheme unit
_refine_ls_wR_factor_obs 0.027
_reflns_number_observed 2093
_reflns_number_total 2154
_reflns_observed_criterion I>4\s(I)
_cod_data_source_file pa1020.cif
_cod_data_source_block pa1020_structure_1_of_2
_cod_original_cell_volume 607.3(3)
_cod_original_formula_sum 'C2 H8 N1 O5 P1'
_cod_database_code 2001823

loop_
_atom_site_label
_atom_site_fract_x
_atom_site_fract_y
_atom_site_fract_z
P .50864(3) .31263(3) .75481(4)
O(1) .46665(8) .14342(8) .71550(10)
O(2) .48470(10) .36230(10) .94360(10)
O(3) .43642(9) .42480(10) .60560(10)
N .17719(9) .57310(10) .64690(10)
C(1) .20050(10) .69840(10) .78630(10)
C(2) .30339(9) .81690(10) .74040(10)
O(4) .36358(8) .80110(10) .61300(10)
O(5) .3186(9) .93740(10) .85430(10)
H .643(2) .321(2) .752(2)
H(O2) .495(5) .454(5) .952(6)
H(O3) .477(4) .460(5) .530(6)
H(1N) .139(2) .614(2) .541(3)
H(2N) .117(2) .498(3) .673(3)
H(3N) .253(2) .526(2) .632(3)
H(1C1) .2380(10) .652(2) .905(3)
H(2C1) .113(2) .748(3) .781(3)
H(O5) .375(2) 1.002(3) .817(3)

loop_
_geom_angle_atom_site_label_1
_geom_angle_atom_site_label_2
_geom_angle_atom_site_label_3
_geom_angle
_geom_angle_publ_flag
N C(1) C(2) 110.42(9) no
C(1) C(2) O(4) 122.98(9) no
C(1) C(2) O(5) 122.18(9) no
O(4) C(2) O(5) 124.84(9) no
H(1N) N H(2N) 106(2) no
H(1N) N H(3N) 108(2) no
H(2N) N H(3N) 108(2) no
H(1N) N C(1) 109.0(10) no
H(2N) N C(1) 112.0(10) no
H(3N) N C(1) 113.0(10) no
H(1C1) C(1) C(2) 108.0(10) no
H(2C1) C(1) C(2) 109.0(10) no
N C(1) H(1C1) 109.0(10) no
H(2C1) C(1) N 106.0(10) no
H(1C1) C(1) H(2C1) 114(2) no
O(1) P O(2) 110.10(5) no
O(1) P O(3) 112.24(4) no
O(1) P H 106.5(8) no
O(2) P O(3) 111.36(5) no
O(2) P H 108.7(7) no
O(3) P H 106.7(8) no
P O(2) H(02) 108(4) no
P O(3) H(03) 121(3) no

loop_
_geom_bond_atom_site_label_1
_geom_bond_atom_site_label_2
_geom_bond_distance
_geom_bond_publ_flag
N C(1) 1.4720(10) no
C(1) C(2) 1.5050(10) no
C(2) O(4) 1.2070(10) no
C(2) O(5) 1.3180(10) no
O(1) P 1.5080(10) no
O(2) P 1.5200(10) no
O(3) P 1.5310(10) no
H P 1.32(2) no
O(1) O(2) 2.4960(10) no
O(1) O(3) 2.5230(10) no
O(1) H 2.27(2) no
O(2) O(3) 2.5200(10) no
O(2) H 2.31(2) no
O(3) H 2.29(2) no
